data_4106087
loop_
_publ_author_name
'Masashi Maruyama'
'Jing-Dong Guo'
'Shigeru Nagase'
'Eiichi Nakamura'
'Yutaka Matsuo'

_publ_contact_author 'MATSUO, Yutaka'
_publ_contact_author_email matsuo@chem.s.u-tokyo.ac.jp
_publ_section_title
;
 Isolation of Planar Four-Membered Aromatic Systems by Using Confined
 Spaces of Cobalt Pentaaryl[60]fullerene Complexes
;
_journal_name_full 'Journal of the American Chemical Society'
_journal_page_first 6890
_journal_page_last 6893
_journal_paper_doi 10.1021/ja111474v
_journal_volume 133
_journal_year 2011
_chemical_formula_sum 'C126 H85 Co S3'
_chemical_formula_weight 1754.05
_chemical_name_systematic
; 
 ? 
;
_space_group_IT_number 2
_symmetry_cell_setting triclinic
_symmetry_space_group_name_Hall '-P 1'
_symmetry_space_group_name_H-M 'P -1'
_atom_sites_solution_hydrogens geom
_atom_sites_solution_primary direct
_atom_sites_solution_secondary difmap
_audit_creation_method SHELXL-97
_cell_angle_alpha 81.841(2)
_cell_angle_beta 69.7535(17)
_cell_angle_gamma 73.2243(15)
_cell_formula_units_Z 2
_cell_length_a 16.3208(3)
_cell_length_b 16.8986(4)
_cell_length_c 17.3102(5)
_cell_measurement_temperature 153(2)
_cell_volume 4283.83(19)
_computing_structure_refinement 'SHELXL-97 (Sheldrick, 1997)'
_computing_structure_solution 'SHELXS-97 (Sheldrick, 1990)'
_diffrn_ambient_temperature 153(2)
_diffrn_measured_fraction_theta_full 0.980
_diffrn_measured_fraction_theta_max 0.980
_diffrn_radiation_monochromator graphite
_diffrn_radiation_source 'fine-focus sealed tube'
_diffrn_radiation_type CuK\a
_diffrn_radiation_wavelength 1.54187
_diffrn_reflns_av_R_equivalents 0.0873
_diffrn_reflns_av_sigmaI/netI 0.0674
_diffrn_reflns_limit_h_max 19
_diffrn_reflns_limit_h_min -19
_diffrn_reflns_limit_k_max 20
_diffrn_reflns_limit_k_min -20
_diffrn_reflns_limit_l_max 20
_diffrn_reflns_limit_l_min -20
_diffrn_reflns_number 49473
_diffrn_reflns_theta_full 67.00
_diffrn_reflns_theta_max 67.00
_diffrn_reflns_theta_min 2.99
_exptl_absorpt_coefficient_mu 2.694
_exptl_absorpt_correction_T_max 0.7745
_exptl_absorpt_correction_T_min 0.7745
_exptl_absorpt_correction_type empirical
_exptl_crystal_density_diffrn 1.360
_exptl_crystal_F_000 1832
_exptl_crystal_size_max 0.60
_exptl_crystal_size_mid 0.60
_exptl_crystal_size_min 0.20
_refine_diff_density_max 0.573
_refine_diff_density_min -0.791
_refine_diff_density_rms 0.066
_refine_ls_extinction_method none
_refine_ls_goodness_of_fit_ref 1.184
_refine_ls_hydrogen_treatment constr
_refine_ls_matrix_type full
_refine_ls_number_parameters 1205
_refine_ls_number_reflns 14961
_refine_ls_number_restraints 0
_refine_ls_restrained_S_all 1.184
_refine_ls_R_factor_all 0.0801
_refine_ls_R_factor_gt 0.0618
_refine_ls_shift/su_max 0.000
_refine_ls_shift/su_mean 0.000
_refine_ls_structure_factor_coef Fsqd
_refine_ls_weighting_details 'calc w=1/[\s^2^(Fo^2^)+(0.1000P)^2^+0.0000P] where P=(Fo^2^+2Fc^2^)/3'
_refine_ls_weighting_scheme calc
_refine_ls_wR_factor_gt 0.1730
_refine_ls_wR_factor_ref 0.1815
_reflns_number_gt 11585
_reflns_number_total 14961
_reflns_threshold_expression >2sigma(I)
_cod_data_source_file ja111474v_si_003.cif
_cod_data_source_block CoS3xylene
_cod_original_cell_volume 4283.83(18)
_cod_database_code 4106087

loop_
_symmetry_equiv_pos_as_xyz
'x, y, z'
'-x, -y, -z'

loop_
_atom_site_label
_atom_site_type_symbol
_atom_site_fract_x
_atom_site_fract_y
_atom_site_fract_z
_atom_site_U_iso_or_equiv
_atom_site_adp_type
_atom_site_occupancy
_atom_site_symmetry_multiplicity
_atom_site_calc_flag
_atom_site_refinement_flags
_atom_site_disorder_assembly
_atom_site_disorder_group
Co1 Co 0.09178(3) 0.26531(3) 0.70829(3) 0.02570(15) Uani 1 1 d . . .
S1 S 0.14882(6) 0.36929(5) 0.67706(6) 0.0410(2) Uani 1 1 d . . .
S2 S 0.02663(6) 0.45022(5) 0.69275(6) 0.0406(2) Uani 1 1 d . . .
S3 S -0.03327(7) 0.35635(5) 0.72714(8) 0.0563(3) Uani 1 1 d . . .
C1 C 0.1330(2) 0.16090(16) 0.78082(18) 0.0204(6) Uani 1 1 d . . .
C2 C 0.2043(2) 0.16809(16) 0.70687(18) 0.0207(6) Uani 1 1 d . . .
C3 C 0.1748(2) 0.16537(17) 0.63920(18) 0.0208(6) Uani 1 1 d . . .
C4 C 0.0855(2) 0.15587(17) 0.67130(18) 0.0210(6) Uani 1 1 d . . .
C5 C 0.0587(2) 0.15373(17) 0.75859(18) 0.0201(6) Uani 1 1 d . . .
C6 C -0.0161(2) 0.11604(18) 0.81534(18) 0.0230(7) Uani 1 1 d . . .
C7 C 0.0247(2) 0.05737(18) 0.87758(18) 0.0223(6) Uani 1 1 d . . .
C8 C 0.0952(2) 0.06406(17) 0.89837(17) 0.0229(7) Uani 1 1 d . . .
C9 C 0.1460(2) 0.13285(17) 0.86407(18) 0.0222(7) Uani 1 1 d . . .
C10 C 0.2451(2) 0.08000(18) 0.84435(19) 0.0242(7) Uani 1 1 d . . .
C11 C 0.3142(2) 0.08775(18) 0.77364(18) 0.0228(7) Uani 1 1 d . . .
C12 C 0.3031(2) 0.15016(17) 0.70100(18) 0.0222(7) Uani 1 1 d . . .
C13 C 0.3572(2) 0.09409(17) 0.62760(19) 0.0233(7) Uani 1 1 d . . .
C14 C 0.3280(2) 0.09040(17) 0.56333(18) 0.0207(6) Uani 1 1 d . . .
C15 C 0.2379(2) 0.14417(17) 0.55287(17) 0.0207(6) Uani 1 1 d . . .
C16 C 0.2053(2) 0.07760(17) 0.52646(18) 0.0230(7) Uani 1 1 d . . .
C17 C 0.1194(2) 0.06894(18) 0.55727(18) 0.0222(6) Uani 1 1 d . . .
C18 C 0.0408(2) 0.12333(17) 0.62284(18) 0.0217(6) Uani 1 1 d . . .
C19 C -0.0006(2) 0.05593(18) 0.68062(19) 0.0234(7) Uani 1 1 d . . .
C20 C -0.0252(2) 0.05302(18) 0.76480(19) 0.0237(7) Uani 1 1 d . . .
C21 C -0.0196(2) -0.02591(18) 0.80966(19) 0.0251(7) Uani 1 1 d . . .
C22 C 0.0115(2) -0.02370(18) 0.87806(19) 0.0257(7) Uani 1 1 d . . .
C23 C 0.0666(2) -0.09427(18) 0.90387(18) 0.0257(7) Uani 1 1 d . . .
C24 C 0.1404(2) -0.08666(18) 0.92574(18) 0.0256(7) Uani 1 1 d . . .
C25 C 0.1556(2) -0.00871(18) 0.92053(18) 0.0252(7) Uani 1 1 d . . .
C26 C 0.2471(2) 0.00080(18) 0.88765(18) 0.0243(7) Uani 1 1 d . . .
C27 C 0.3188(2) -0.06740(18) 0.86140(19) 0.0261(7) Uani 1 1 d . . .
C28 C 0.3918(2) -0.05984(18) 0.78638(19) 0.0252(7) Uani 1 1 d . . .
C29 C 0.3867(2) 0.01673(18) 0.74310(19) 0.0233(7) Uani 1 1 d . . .
C30 C 0.4129(2) 0.01972(18) 0.65445(19) 0.0234(7) Uani 1 1 d . . .
C31 C 0.4425(2) -0.05246(18) 0.61254(19) 0.0243(7) Uani 1 1 d . . .
C32 C 0.4130(2) -0.05552(18) 0.54418(19) 0.0254(7) Uani 1 1 d . . .
C33 C 0.3547(2) 0.01436(18) 0.52233(18) 0.0226(7) Uani 1 1 d . . .
C34 C 0.2801(2) 0.00712(18) 0.49980(18) 0.0232(7) Uani 1 1 d . . .
C35 C 0.2658(2) -0.07065(18) 0.50086(18) 0.0248(7) Uani 1 1 d . . .
C36 C 0.1756(2) -0.08009(18) 0.53318(19) 0.0269(7) Uani 1 1 d . . .
C37 C 0.1042(2) -0.01185(19) 0.56263(19) 0.0256(7) Uani 1 1 d . . .
C38 C 0.0316(2) -0.01966(19) 0.63775(19) 0.0259(7) Uani 1 1 d . . .
C39 C 0.0330(2) -0.09658(18) 0.6808(2) 0.0269(7) Uani 1 1 d . . .
C40 C 0.0073(2) -0.09923(18) 0.7686(2) 0.0260(7) Uani 1 1 d . . .
C41 C 0.0664(2) -0.17288(18) 0.7945(2) 0.0278(7) Uani 1 1 d . . .
C42 C 0.0952(2) -0.16999(18) 0.8606(2) 0.0285(7) Uani 1 1 d . . .
C43 C 0.1879(2) -0.20923(18) 0.8564(2) 0.0287(7) Uani 1 1 d . . .
C44 C 0.2164(2) -0.15778(18) 0.89671(19) 0.0278(7) Uani 1 1 d . . .
C45 C 0.3036(2) -0.14871(18) 0.86538(19) 0.0278(7) Uani 1 1 d . . .
C46 C 0.3666(2) -0.19048(18) 0.7921(2) 0.0272(7) Uani 1 1 d . . .
C47 C 0.4208(2) -0.13518(18) 0.7435(2) 0.0265(7) Uani 1 1 d . . .
C48 C 0.4457(2) -0.13208(18) 0.6578(2) 0.0266(7) Uani 1 1 d . . .
C49 C 0.4182(2) -0.18360(17) 0.61746(19) 0.0262(7) Uani 1 1 d . . .
C50 C 0.3978(2) -0.13693(18) 0.54652(19) 0.0261(7) Uani 1 1 d . . .
C51 C 0.3261(2) -0.14354(18) 0.52524(19) 0.0268(7) Uani 1 1 d . . .
C52 C 0.2712(2) -0.19916(18) 0.57363(19) 0.0280(7) Uani 1 1 d . . .
C53 C 0.1778(2) -0.15965(18) 0.5788(2) 0.0284(7) Uani 1 1 d . . .
C54 C 0.1084(2) -0.16694(18) 0.65077(19) 0.0266(7) Uani 1 1 d . . .
C55 C 0.1289(2) -0.21459(18) 0.7214(2) 0.0286(7) Uani 1 1 d . . .
C56 C 0.2178(2) -0.25241(18) 0.7174(2) 0.0283(7) Uani 1 1 d . . .
C57 C 0.2490(2) -0.24982(17) 0.7854(2) 0.0292(7) Uani 1 1 d . . .
C58 C 0.3394(2) -0.24097(18) 0.7530(2) 0.0286(7) Uani 1 1 d . . .
C59 C 0.3661(2) -0.23717(18) 0.6638(2) 0.0284(7) Uani 1 1 d . . .
C60 C 0.2910(2) -0.24459(17) 0.6412(2) 0.0279(7) Uani 1 1 d . . .
C61 C 0.1234(2) 0.19739(18) 0.92757(19) 0.0235(7) Uani 1 1 d . . .
C62 C 0.1308(2) 0.17039(19) 1.00516(19) 0.0259(7) Uani 1 1 d . . .
H1 H 0.1496 0.1140 1.0171 0.039 Uiso 1 1 calc R . .
C63 C 0.1110(2) 0.22546(19) 1.06505(19) 0.0267(7) Uani 1 1 d . . .
H2 H 0.1184 0.2054 1.1158 0.040 Uiso 1 1 calc R . .
C64 C 0.0801(2) 0.31052(19) 1.0508(2) 0.0275(7) Uani 1 1 d . . .
C65 C 0.0747(2) 0.33698(19) 0.9724(2) 0.0324(8) Uani 1 1 d . . .
H3 H 0.0559 0.3934 0.9604 0.049 Uiso 1 1 calc R . .
C66 C 0.0963(2) 0.28217(19) 0.9117(2) 0.0307(8) Uani 1 1 d . . .
H4 H 0.0926 0.3023 0.8598 0.046 Uiso 1 1 calc R . .
C67 C 0.0520(2) 0.37280(19) 1.1175(2) 0.0305(8) Uani 1 1 d . . .
C68 C -0.0492(2) 0.4158(2) 1.1357(2) 0.0422(9) Uani 1 1 d . . .
H29 H -0.0599 0.4409 1.0856 0.063 Uiso 1 1 calc R . .
H30 H -0.0670 0.4575 1.1748 0.063 Uiso 1 1 calc R . .
H31 H -0.0837 0.3757 1.1581 0.063 Uiso 1 1 calc R . .
C69 C 0.0671(3) 0.3314(2) 1.1976(2) 0.0370(8) Uani 1 1 d . . .
H32 H 0.0330 0.2907 1.2179 0.055 Uiso 1 1 calc R . .
H33 H 0.0475 0.3724 1.2378 0.055 Uiso 1 1 calc R . .
H34 H 0.1302 0.3051 1.1873 0.055 Uiso 1 1 calc R . .
C70 C 0.1071(3) 0.4382(2) 1.0867(2) 0.0425(9) Uani 1 1 d . . .
H35 H 0.1701 0.4117 1.0771 0.064 Uiso 1 1 calc R . .
H36 H 0.0870 0.4787 1.1275 0.064 Uiso 1 1 calc R . .
H37 H 0.0986 0.4649 1.0362 0.064 Uiso 1 1 calc R . .
C71 C 0.3337(2) 0.22787(17) 0.70106(19) 0.0226(7) Uani 1 1 d . . .
C72 C 0.3222(2) 0.25940(19) 0.7750(2) 0.0319(8) Uani 1 1 d . . .
H5 H 0.2992 0.2311 0.8243 0.048 Uiso 1 1 calc R . .
C73 C 0.3440(2) 0.3321(2) 0.7767(2) 0.0349(8) Uani 1 1 d . . .
H6 H 0.3345 0.3520 0.8274 0.052 Uiso 1 1 calc R . .
C74 C 0.3799(2) 0.37611(18) 0.7048(2) 0.0300(8) Uani 1 1 d . . .
C75 C 0.3924(2) 0.3439(2) 0.6309(2) 0.0336(8) Uani 1 1 d . . .
H7 H 0.4164 0.3717 0.5816 0.050 Uiso 1 1 calc R . .
C76 C 0.3699(2) 0.27048(19) 0.6288(2) 0.0303(7) Uani 1 1 d . . .
H8 H 0.3793 0.2502 0.5783 0.045 Uiso 1 1 calc R . .
C77 C 0.4033(3) 0.4561(2) 0.7119(2) 0.0388(9) Uani 1 1 d . . .
C78 C 0.3179(3) 0.5172(2) 0.7614(3) 0.0525(11) Uani 1 1 d . . .
H38 H 0.2946 0.4933 0.8156 0.079 Uiso 1 1 calc R . .
H39 H 0.2733 0.5294 0.7340 0.079 Uiso 1 1 calc R . .
H40 H 0.3323 0.5673 0.7658 0.079 Uiso 1 1 calc R . .
C79 C 0.4732(3) 0.4366(2) 0.7570(3) 0.0504(11) Uani 1 1 d . . .
H41 H 0.4508 0.4090 0.8094 0.076 Uiso 1 1 calc R . .
H42 H 0.4839 0.4872 0.7655 0.076 Uiso 1 1 calc R . .
H43 H 0.5287 0.4015 0.7245 0.076 Uiso 1 1 calc R . .
C80 C 0.4416(3) 0.4969(2) 0.6273(3) 0.0550(12) Uani 1 1 d . . .
H44 H 0.4579 0.5451 0.6341 0.082 Uiso 1 1 calc R . .
H45 H 0.3968 0.5128 0.6000 0.082 Uiso 1 1 calc R . .
H46 H 0.4941 0.4585 0.5948 0.082 Uiso 1 1 calc R . .
C81 C 0.2501(2) 0.21405(18) 0.48659(18) 0.0225(7) Uani 1 1 d . . .
C82 C 0.3342(2) 0.2098(2) 0.4286(2) 0.0347(8) Uani 1 1 d . . .
H9 H 0.3837 0.1680 0.4342 0.052 Uiso 1 1 calc R . .
C83 C 0.3462(2) 0.2670(2) 0.3621(2) 0.0378(9) Uani 1 1 d . . .
H10 H 0.4038 0.2627 0.3244 0.057 Uiso 1 1 calc R . .
C84 C 0.2754(2) 0.32952(18) 0.35066(19) 0.0261(7) Uani 1 1 d . . .
C85 C 0.1911(2) 0.33497(18) 0.40980(19) 0.0264(7) Uani 1 1 d . . .
H11 H 0.1419 0.3772 0.4045 0.040 Uiso 1 1 calc R . .
C86 C 0.1788(2) 0.27833(17) 0.47700(19) 0.0240(7) Uani 1 1 d . . .
H12 H 0.1218 0.2838 0.5160 0.036 Uiso 1 1 calc R . .
C87 C 0.2933(2) 0.38834(19) 0.2743(2) 0.0298(7) Uani 1 1 d . . .
C88 C 0.3629(3) 0.4323(2) 0.2751(2) 0.0433(10) Uani 1 1 d . . .
H47 H 0.3379 0.4674 0.3212 0.065 Uiso 1 1 calc R . .
H48 H 0.3782 0.4653 0.2249 0.065 Uiso 1 1 calc R . .
H49 H 0.4163 0.3920 0.2798 0.065 Uiso 1 1 calc R . .
C89 C 0.3325(3) 0.3370(2) 0.1966(2) 0.0434(9) Uani 1 1 d . . .
H50 H 0.3869 0.2965 0.1983 0.065 Uiso 1 1 calc R . .
H51 H 0.3457 0.3730 0.1483 0.065 Uiso 1 1 calc R . .
H52 H 0.2891 0.3097 0.1949 0.065 Uiso 1 1 calc R . .
C90 C 0.2072(2) 0.4524(2) 0.2687(2) 0.0369(8) Uani 1 1 d . . .
H53 H 0.1643 0.4246 0.2670 0.055 Uiso 1 1 calc R . .
H54 H 0.2216 0.4871 0.2195 0.055 Uiso 1 1 calc R . .
H55 H 0.1818 0.4858 0.3160 0.055 Uiso 1 1 calc R . .
C91 C -0.0239(2) 0.18959(18) 0.58726(19) 0.0241(7) Uani 1 1 d . . .
C92 C -0.0046(2) 0.20598(19) 0.50308(19) 0.0287(7) Uani 1 1 d . . .
H13 H 0.0459 0.1723 0.4671 0.043 Uiso 1 1 calc R . .
C93 C -0.0593(2) 0.27197(19) 0.4716(2) 0.0292(7) Uani 1 1 d . . .
H14 H -0.0442 0.2820 0.4148 0.044 Uiso 1 1 calc R . .
C94 C -0.1357(2) 0.32315(19) 0.52231(19) 0.0270(7) Uani 1 1 d . . .
C95 C -0.1567(2) 0.3044(2) 0.6069(2) 0.0332(8) Uani 1 1 d . . .
H15 H -0.2086 0.3366 0.6427 0.050 Uiso 1 1 calc R . .
C96 C -0.1024(2) 0.2390(2) 0.6387(2) 0.0308(7) Uani 1 1 d . . .
H16 H -0.1186 0.2278 0.6954 0.046 Uiso 1 1 calc R . .
C97 C -0.1923(2) 0.40093(19) 0.4897(2) 0.0320(8) Uani 1 1 d . . .
C98 C -0.1688(3) 0.4049(2) 0.3966(2) 0.0381(9) Uani 1 1 d . . .
H56 H -0.1057 0.4022 0.3713 0.057 Uiso 1 1 calc R . .
H57 H -0.2040 0.4558 0.3792 0.057 Uiso 1 1 calc R . .
H58 H -0.1819 0.3591 0.3803 0.057 Uiso 1 1 calc R . .
C99 C -0.2936(3) 0.4051(2) 0.5284(2) 0.0475(10) Uani 1 1 d . . .
H59 H -0.3282 0.4550 0.5088 0.071 Uiso 1 1 calc R . .
H60 H -0.3103 0.4048 0.5873 0.071 Uiso 1 1 calc R . .
H61 H -0.3056 0.3582 0.5132 0.071 Uiso 1 1 calc R . .
C100 C -0.1738(3) 0.4769(2) 0.5140(2) 0.0461(10) Uani 1 1 d . . .
H62 H -0.1111 0.4758 0.4881 0.069 Uiso 1 1 calc R . .
H63 H -0.1883 0.4755 0.5728 0.069 Uiso 1 1 calc R . .
H64 H -0.2105 0.5265 0.4962 0.069 Uiso 1 1 calc R . .
C101 C -0.1057(2) 0.17762(18) 0.85953(19) 0.0250(7) Uani 1 1 d . . .
C102 C -0.1878(2) 0.1709(2) 0.8589(2) 0.0363(8) Uani 1 1 d . . .
H17 H -0.1897 0.1277 0.8324 0.054 Uiso 1 1 calc R . .
C103 C -0.2682(2) 0.2287(2) 0.8979(2) 0.0399(9) Uani 1 1 d . . .
H18 H -0.3228 0.2231 0.8968 0.060 Uiso 1 1 calc R . .
C104 C -0.2681(2) 0.2937(2) 0.9380(2) 0.0345(8) Uani 1 1 d . A .
C105 C -0.1853(2) 0.2978(2) 0.9412(2) 0.0375(8) Uani 1 1 d . . .
H19 H -0.1835 0.3396 0.9697 0.056 Uiso 1 1 calc R . .
C106 C -0.1051(2) 0.2405(2) 0.9025(2) 0.0333(8) Uani 1 1 d . . .
H20 H -0.0507 0.2446 0.9055 0.050 Uiso 1 1 calc R . .
C107 C -0.3558(2) 0.3598(2) 0.9764(2) 0.0449(10) Uani 1 1 d . . .
C109 C -0.4349(6) 0.3157(5) 1.0220(5) 0.0416(19) Uiso 0.50 1 d P A 1
H77 H -0.4202 0.2789 1.0657 0.062 Uiso 0.50 1 calc PR A 1
H78 H -0.4419 0.2848 0.9833 0.062 Uiso 0.50 1 calc PR A 1
H79 H -0.4903 0.3567 1.0445 0.062 Uiso 0.50 1 calc PR A 1
C110 C -0.3722(13) 0.3693(12) 1.0640(11) 0.035(4) Uiso 0.20 1 d P A 3
H86 H -0.4287 0.4093 1.0859 0.052 Uiso 0.20 1 calc PR A 3
H87 H -0.3243 0.3877 1.0697 0.052 Uiso 0.20 1 calc PR A 3
H88 H -0.3745 0.3171 1.0938 0.052 Uiso 0.20 1 calc PR A 3
C111 C 0.4282(3) 0.1871(3) 0.9922(3) 0.0615(13) Uani 1 1 d . . .
C112 C 0.4489(3) 0.1344(3) 1.0565(3) 0.0685(14) Uani 1 1 d . . .
H21 H 0.4080 0.1405 1.1097 0.103 Uiso 1 1 calc R . .
C113 C 0.5293(4) 0.0733(3) 1.0424(3) 0.0667(14) Uani 1 1 d . . .
H22 H 0.5414 0.0389 1.0862 0.100 Uiso 1 1 calc R . .
C114 C 0.5918(3) 0.0625(3) 0.9647(3) 0.0599(12) Uani 1 1 d . . .
C115 C 0.5712(3) 0.1141(3) 0.9008(3) 0.0649(13) Uani 1 1 d . . .
H23 H 0.6123 0.1082 0.8477 0.097 Uiso 1 1 calc R . .
C116 C 0.4910(3) 0.1740(3) 0.9147(3) 0.0663(13) Uani 1 1 d . . .
H24 H 0.4786 0.2069 0.8702 0.100 Uiso 1 1 calc R . .
C117 C 0.3405(4) 0.2530(4) 1.0065(3) 0.0897(18) Uani 1 1 d . . .
H65 H 0.3508 0.3057 1.0087 0.135 Uiso 1 1 calc R . .
H66 H 0.2978 0.2406 1.0578 0.135 Uiso 1 1 calc R . .
H67 H 0.3171 0.2549 0.9623 0.135 Uiso 1 1 calc R . .
C118 C 0.6792(3) -0.0045(3) 0.9479(3) 0.0751(15) Uani 1 1 d . . .
H68 H 0.6929 -0.0276 0.8959 0.113 Uiso 1 1 calc R . .
H69 H 0.6732 -0.0472 0.9909 0.113 Uiso 1 1 calc R . .
H70 H 0.7271 0.0185 0.9462 0.113 Uiso 1 1 calc R . .
C119 C 0.2741(2) 0.0457(2) 0.2953(2) 0.0369(8) Uani 1 1 d . . .
C120 C 0.3641(3) 0.0142(2) 0.2915(2) 0.0377(8) Uani 1 1 d . . .
H25 H 0.4004 0.0503 0.2827 0.057 Uiso 1 1 calc R . .
C121 C 0.4007(2) -0.0705(2) 0.3007(2) 0.0383(9) Uani 1 1 d . . .
H26 H 0.4612 -0.0900 0.2972 0.057 Uiso 1 1 calc R . .
C122 C 0.3491(2) -0.1261(2) 0.3149(2) 0.0354(8) Uani 1 1 d . . .
C123 C 0.2587(3) -0.0948(2) 0.3198(2) 0.0382(9) Uani 1 1 d . . .
H27 H 0.2224 -0.1310 0.3296 0.057 Uiso 1 1 calc R . .
C124 C 0.2218(3) -0.0105(2) 0.3105(2) 0.0392(9) Uani 1 1 d . . .
H28 H 0.1611 0.0088 0.3146 0.059 Uiso 1 1 calc R . .
C125 C 0.2343(3) 0.1364(2) 0.2854(3) 0.0546(11) Uani 1 1 d . . .
H71 H 0.1722 0.1462 0.2888 0.082 Uiso 1 1 calc R . .
H72 H 0.2674 0.1570 0.2328 0.082 Uiso 1 1 calc R . .
H73 H 0.2376 0.1644 0.3284 0.082 Uiso 1 1 calc R . .
C126 C 0.3887(3) -0.2175(2) 0.3244(3) 0.0542(11) Uani 1 1 d . . .
H74 H 0.3889 -0.2446 0.2792 0.081 Uiso 1 1 calc R . .
H75 H 0.3529 -0.2388 0.3753 0.081 Uiso 1 1 calc R . .
H76 H 0.4495 -0.2274 0.3248 0.081 Uiso 1 1 calc R . .
C130 C -0.3489(7) 0.4014(6) 1.0457(6) 0.059(2) Uiso 0.50 1 d P A 1
H80 H -0.4064 0.4381 1.0721 0.088 Uiso 0.50 1 calc PR A 1
H81 H -0.3042 0.4322 1.0234 0.088 Uiso 0.50 1 calc PR A 1
H82 H -0.3319 0.3600 1.0854 0.088 Uiso 0.50 1 calc PR A 1
C131 C -0.4083(11) 0.3879(10) 0.9094(9) 0.058(4) Uiso 0.30 1 d P A 2
H89 H -0.4354 0.3453 0.9067 0.087 Uiso 0.30 1 calc PR A 2
H90 H -0.3663 0.3967 0.8563 0.087 Uiso 0.30 1 calc PR A 2
H91 H -0.4546 0.4382 0.9253 0.087 Uiso 0.30 1 calc PR A 2
C132 C -0.4128(10) 0.3347(9) 1.0482(9) 0.047(3) Uiso 0.30 1 d P A 2
H92 H -0.3866 0.3277 1.0914 0.071 Uiso 0.30 1 calc PR A 2
H93 H -0.4221 0.2831 1.0409 0.071 Uiso 0.30 1 calc PR A 2
H94 H -0.4697 0.3756 1.0627 0.071 Uiso 0.30 1 calc PR A 2
C133 C -0.3342(10) 0.4430(9) 0.9860(10) 0.060(4) Uiso 0.30 1 d P A 2
H95 H -0.3887 0.4870 0.9972 0.090 Uiso 0.30 1 calc PR A 2
H96 H -0.2906 0.4566 0.9359 0.090 Uiso 0.30 1 calc PR A 2
H97 H -0.3102 0.4358 1.0307 0.090 Uiso 0.30 1 calc PR A 2
C134 C -0.4444(17) 0.3258(16) 0.9806(18) 0.069(7) Uiso 0.20 1 d P A 3
H98 H -0.4457 0.2767 1.0160 0.103 Uiso 0.20 1 calc PR A 3
H99 H -0.4387 0.3135 0.9262 0.103 Uiso 0.20 1 calc PR A 3
H100 H -0.4993 0.3678 1.0019 0.103 Uiso 0.20 1 calc PR A 3
C135 C -0.3802(6) 0.4149(5) 0.9104(5) 0.0399(19) Uiso 0.50 1 d P A 1
H83 H -0.3903 0.3837 0.8739 0.060 Uiso 0.50 1 calc PR A 1
H84 H -0.3320 0.4403 0.8802 0.060 Uiso 0.50 1 calc PR A 1
H85 H -0.4343 0.4570 0.9336 0.060 Uiso 0.50 1 calc PR A 1
C136 C -0.3591(14) 0.4357(11) 0.9259(12) 0.037(4) Uiso 0.20 1 d P A 3
H101 H -0.4197 0.4706 0.9420 0.055 Uiso 0.20 1 calc PR A 3
H102 H -0.3408 0.4232 0.8691 0.055 Uiso 0.20 1 calc PR A 3
H103 H -0.3191 0.4639 0.9332 0.055 Uiso 0.20 1 calc PR A 3

loop_
_atom_site_aniso_label
_atom_site_aniso_U_11
_atom_site_aniso_U_22
_atom_site_aniso_U_33
_atom_site_aniso_U_23
_atom_site_aniso_U_13
_atom_site_aniso_U_12
Co1 0.0268(3) 0.0186(3) 0.0301(3) -0.0005(2) -0.0095(2) -0.0033(2)
S1 0.0328(5) 0.0205(4) 0.0676(7) 0.0024(4) -0.0154(5) -0.0065(4)
S2 0.0369(5) 0.0206(4) 0.0596(6) -0.0008(4) -0.0143(5) -0.0023(4)
S3 0.0288(5) 0.0233(4) 0.1072(10) 0.0021(5) -0.0159(6) -0.0020(4)
C1 0.0209(16) 0.0134(13) 0.0255(16) -0.0040(12) -0.0080(13) -0.0004(12)
C2 0.0207(16) 0.0136(13) 0.0269(17) -0.0040(12) -0.0081(13) -0.0011(12)
C3 0.0183(16) 0.0151(13) 0.0238(16) 0.0006(12) -0.0026(13) -0.0021(12)
C4 0.0226(17) 0.0134(13) 0.0262(16) 0.0023(12) -0.0100(14) -0.0024(12)
C5 0.0211(16) 0.0141(13) 0.0221(16) -0.0016(12) -0.0060(13) -0.0007(12)
C6 0.0181(16) 0.0233(15) 0.0229(16) -0.0001(13) -0.0018(13) -0.0045(13)
C7 0.0205(17) 0.0203(15) 0.0198(16) -0.0005(12) -0.0015(13) -0.0020(13)
C8 0.0270(18) 0.0201(15) 0.0147(15) -0.0014(12) -0.0015(13) -0.0017(13)
C9 0.0239(17) 0.0202(14) 0.0222(16) -0.0001(12) -0.0086(14) -0.0044(13)
C10 0.0285(18) 0.0227(15) 0.0252(17) -0.0018(13) -0.0137(14) -0.0058(14)
C11 0.0253(17) 0.0200(15) 0.0259(17) -0.0008(13) -0.0123(14) -0.0051(13)
C12 0.0218(17) 0.0180(14) 0.0275(17) -0.0011(12) -0.0083(14) -0.0057(13)
C13 0.0207(17) 0.0181(14) 0.0277(17) 0.0029(13) -0.0032(14) -0.0076(13)
C14 0.0186(16) 0.0175(14) 0.0226(16) 0.0017(12) -0.0037(13) -0.0043(12)
C15 0.0194(16) 0.0194(14) 0.0202(16) 0.0013(12) -0.0045(13) -0.0040(13)
C16 0.0317(19) 0.0189(14) 0.0179(16) 0.0017(12) -0.0097(14) -0.0048(14)
C17 0.0227(17) 0.0219(15) 0.0219(16) 0.0008(12) -0.0104(13) -0.0026(13)
C18 0.0242(17) 0.0212(15) 0.0225(16) 0.0006(12) -0.0114(14) -0.0060(13)
C19 0.0167(16) 0.0219(15) 0.0317(18) -0.0004(13) -0.0092(14) -0.0038(13)
C20 0.0168(16) 0.0239(15) 0.0282(17) -0.0018(13) -0.0057(14) -0.0036(13)
C21 0.0197(17) 0.0243(15) 0.0273(17) -0.0006(13) -0.0016(14) -0.0073(13)
C22 0.0209(17) 0.0248(16) 0.0246(17) 0.0015(13) -0.0003(14) -0.0054(13)
C23 0.0259(18) 0.0228(15) 0.0214(16) 0.0044(13) 0.0002(14) -0.0081(14)
C24 0.0302(19) 0.0212(15) 0.0205(16) 0.0039(12) -0.0075(14) -0.0024(14)
C25 0.0276(18) 0.0265(16) 0.0197(16) 0.0004(13) -0.0075(14) -0.0053(14)
C26 0.0289(18) 0.0254(16) 0.0179(15) -0.0020(12) -0.0085(14) -0.0041(14)
C27 0.0286(18) 0.0234(15) 0.0263(17) -0.0012(13) -0.0148(15) 0.0005(14)
C28 0.0184(17) 0.0247(16) 0.0320(18) 0.0000(13) -0.0111(14) -0.0017(13)
C29 0.0179(16) 0.0221(15) 0.0319(18) -0.0001(13) -0.0111(14) -0.0050(13)
C30 0.0139(16) 0.0240(15) 0.0301(17) 0.0036(13) -0.0063(13) -0.0051(13)
C31 0.0165(16) 0.0206(15) 0.0299(18) 0.0000(13) -0.0044(14) -0.0004(13)
C32 0.0225(17) 0.0229(15) 0.0239(17) -0.0024(13) -0.0012(14) -0.0025(13)
C33 0.0185(16) 0.0225(15) 0.0200(16) 0.0031(12) 0.0010(13) -0.0061(13)
C34 0.0280(18) 0.0231(15) 0.0157(15) -0.0010(12) -0.0066(13) -0.0029(14)
C35 0.0258(18) 0.0261(16) 0.0179(16) -0.0054(13) -0.0028(14) -0.0030(14)
C36 0.036(2) 0.0214(15) 0.0252(17) -0.0061(13) -0.0124(15) -0.0048(14)
C37 0.0294(18) 0.0265(16) 0.0252(17) -0.0016(13) -0.0136(14) -0.0074(14)
C38 0.0250(18) 0.0253(16) 0.0311(18) -0.0018(13) -0.0122(15) -0.0081(14)
C39 0.0286(18) 0.0243(16) 0.0322(18) -0.0026(13) -0.0106(15) -0.0117(14)
C40 0.0221(17) 0.0231(15) 0.0333(18) 0.0015(13) -0.0059(14) -0.0115(14)
C41 0.0296(19) 0.0221(15) 0.0308(18) 0.0028(13) -0.0045(15) -0.0134(14)
C42 0.0323(19) 0.0190(15) 0.0310(18) 0.0074(13) -0.0059(15) -0.0112(14)
C43 0.035(2) 0.0177(15) 0.0283(18) 0.0076(13) -0.0068(15) -0.0083(14)
C44 0.035(2) 0.0218(15) 0.0218(17) 0.0077(13) -0.0084(15) -0.0050(14)
C45 0.0308(19) 0.0223(15) 0.0282(18) 0.0086(13) -0.0146(15) -0.0022(14)
C46 0.0294(19) 0.0190(15) 0.0281(17) 0.0027(13) -0.0119(15) 0.0030(14)
C47 0.0198(17) 0.0192(15) 0.0339(19) 0.0002(13) -0.0094(14) 0.0048(13)
C48 0.0164(16) 0.0206(15) 0.0327(18) 0.0018(13) -0.0046(14) 0.0047(13)
C49 0.0220(17) 0.0165(14) 0.0289(17) -0.0033(13) -0.0026(14) 0.0059(13)
C50 0.0232(18) 0.0199(15) 0.0246(17) -0.0046(13) 0.0011(14) 0.0014(13)
C51 0.0317(19) 0.0210(15) 0.0226(17) -0.0053(13) -0.0040(14) -0.0027(14)
C52 0.035(2) 0.0196(15) 0.0281(17) -0.0066(13) -0.0069(15) -0.0067(14)
C53 0.034(2) 0.0205(15) 0.0340(19) -0.0049(14) -0.0126(16) -0.0090(14)
C54 0.0319(19) 0.0218(15) 0.0303(18) -0.0047(13) -0.0101(15) -0.0113(14)
C55 0.0312(19) 0.0190(15) 0.0349(19) -0.0002(13) -0.0065(15) -0.0109(14)
C56 0.034(2) 0.0155(14) 0.0332(19) -0.0006(13) -0.0064(15) -0.0087(14)
C57 0.038(2) 0.0137(14) 0.0307(18) 0.0049(13) -0.0077(16) -0.0065(14)
C58 0.0286(19) 0.0156(14) 0.0323(18) 0.0046(13) -0.0074(15) 0.0024(13)
C59 0.0261(18) 0.0154(14) 0.0352(19) -0.0040(13) -0.0063(15) 0.0041(13)
C60 0.0322(19) 0.0139(14) 0.0319(18) -0.0067(13) -0.0047(15) -0.0015(13)
C61 0.0214(17) 0.0224(15) 0.0253(17) -0.0040(13) -0.0069(14) -0.0027(13)
C62 0.0244(18) 0.0235(15) 0.0299(18) -0.0024(13) -0.0104(14) -0.0038(14)
C63 0.0260(18) 0.0293(16) 0.0245(17) -0.0027(13) -0.0071(14) -0.0075(14)
C64 0.0249(18) 0.0271(16) 0.0307(18) -0.0053(14) -0.0092(15) -0.0048(14)
C65 0.043(2) 0.0216(16) 0.0338(19) -0.0013(14) -0.0174(17) -0.0046(15)
C66 0.037(2) 0.0250(16) 0.0297(18) -0.0029(14) -0.0134(16) -0.0032(15)
C67 0.035(2) 0.0273(17) 0.0299(18) -0.0080(14) -0.0111(16) -0.0055(15)
C68 0.042(2) 0.039(2) 0.044(2) -0.0119(17) -0.0160(18) -0.0005(18)
C69 0.050(2) 0.0323(18) 0.0324(19) -0.0056(15) -0.0152(17) -0.0119(17)
C70 0.057(3) 0.0359(19) 0.041(2) -0.0044(16) -0.0170(19) -0.0175(19)
C71 0.0158(16) 0.0172(14) 0.0345(18) -0.0013(13) -0.0101(14) -0.0013(12)
C72 0.036(2) 0.0290(17) 0.0331(19) 0.0030(14) -0.0132(16) -0.0114(15)
C73 0.040(2) 0.0288(17) 0.041(2) -0.0044(15) -0.0173(17) -0.0100(16)
C74 0.0287(19) 0.0203(15) 0.045(2) 0.0009(14) -0.0195(16) -0.0039(14)
C75 0.036(2) 0.0291(17) 0.040(2) 0.0076(15) -0.0177(17) -0.0136(16)
C76 0.033(2) 0.0251(16) 0.0345(19) 0.0017(14) -0.0129(16) -0.0085(15)
C77 0.045(2) 0.0252(17) 0.057(2) 0.0033(16) -0.029(2) -0.0131(16)
C78 0.057(3) 0.0275(19) 0.079(3) -0.0087(19) -0.034(2) -0.0025(19)
C79 0.055(3) 0.035(2) 0.079(3) 0.002(2) -0.041(2) -0.0162(19)
C80 0.080(3) 0.036(2) 0.064(3) 0.0112(19) -0.033(3) -0.033(2)
C81 0.0221(17) 0.0232(15) 0.0219(16) 0.0011(12) -0.0067(13) -0.0071(13)
C82 0.0245(19) 0.0298(18) 0.038(2) 0.0101(15) -0.0069(16) 0.0012(15)
C83 0.0244(19) 0.0355(19) 0.038(2) 0.0147(16) -0.0048(16) 0.0007(15)
C84 0.0284(19) 0.0216(15) 0.0282(18) 0.0030(13) -0.0114(15) -0.0053(14)
C85 0.0259(18) 0.0189(15) 0.0313(18) -0.0001(13) -0.0107(15) 0.0002(13)
C86 0.0223(17) 0.0209(15) 0.0261(17) -0.0009(13) -0.0052(14) -0.0049(13)
C87 0.032(2) 0.0273(16) 0.0303(18) 0.0073(14) -0.0134(15) -0.0081(15)
C88 0.045(2) 0.040(2) 0.049(2) 0.0198(18) -0.0217(19) -0.0199(18)
C89 0.052(3) 0.039(2) 0.030(2) 0.0046(16) -0.0074(18) -0.0084(19)
C90 0.045(2) 0.0300(18) 0.034(2) 0.0069(15) -0.0166(17) -0.0064(17)
C91 0.0239(17) 0.0212(15) 0.0324(18) -0.0005(13) -0.0149(14) -0.0069(13)
C92 0.0274(19) 0.0308(17) 0.0265(17) -0.0044(14) -0.0097(15) -0.0027(14)
C93 0.0314(19) 0.0323(17) 0.0250(17) -0.0007(14) -0.0126(15) -0.0060(15)
C94 0.0321(19) 0.0254(16) 0.0279(17) 0.0001(13) -0.0153(15) -0.0078(14)
C95 0.0251(19) 0.0358(18) 0.0326(19) -0.0020(15) -0.0084(15) 0.0005(15)
C96 0.0272(19) 0.0363(18) 0.0263(18) 0.0011(14) -0.0089(15) -0.0053(15)
C97 0.037(2) 0.0243(16) 0.0347(19) -0.0017(14) -0.0164(16) -0.0020(15)
C98 0.056(3) 0.0253(17) 0.037(2) 0.0022(15) -0.0265(19) -0.0039(17)
C99 0.041(2) 0.040(2) 0.054(3) 0.0052(18) -0.021(2) 0.0039(18)
C100 0.071(3) 0.0286(18) 0.042(2) -0.0028(16) -0.022(2) -0.0112(19)
C101 0.0238(18) 0.0217(15) 0.0251(17) 0.0019(13) -0.0063(14) -0.0026(13)
C102 0.029(2) 0.041(2) 0.039(2) -0.0107(16) -0.0107(16) -0.0048(16)
C103 0.0197(19) 0.051(2) 0.041(2) -0.0081(18) -0.0082(16) 0.0031(17)
C104 0.031(2) 0.0351(19) 0.0253(18) 0.0029(15) -0.0058(15) 0.0027(16)
C105 0.034(2) 0.0302(18) 0.039(2) -0.0087(15) -0.0044(17) 0.0010(16)
C106 0.0243(19) 0.0308(18) 0.039(2) -0.0066(15) -0.0046(16) -0.0020(15)
C107 0.029(2) 0.046(2) 0.040(2) 0.0015(18) -0.0041(17) 0.0107(17)
C111 0.057(3) 0.099(4) 0.038(2) -0.011(2) -0.014(2) -0.032(3)
C112 0.065(3) 0.115(4) 0.039(3) -0.007(3) -0.018(2) -0.039(3)
C113 0.081(4) 0.099(4) 0.044(3) 0.007(3) -0.031(3) -0.050(3)
C114 0.069(3) 0.078(3) 0.047(3) -0.009(2) -0.029(2) -0.026(3)
C115 0.070(3) 0.088(4) 0.040(3) -0.004(2) -0.023(2) -0.018(3)
C116 0.067(3) 0.089(4) 0.044(3) 0.000(2) -0.020(2) -0.019(3)
C117 0.063(4) 0.144(6) 0.068(4) -0.029(4) -0.020(3) -0.027(4)
C118 0.084(4) 0.093(4) 0.064(3) -0.016(3) -0.043(3) -0.016(3)
C119 0.040(2) 0.040(2) 0.0301(19) -0.0019(16) -0.0123(17) -0.0083(17)
C120 0.038(2) 0.043(2) 0.035(2) -0.0056(16) -0.0095(17) -0.0146(18)
C121 0.031(2) 0.051(2) 0.033(2) -0.0081(17) -0.0075(16) -0.0108(18)
C122 0.038(2) 0.0376(19) 0.0286(19) -0.0061(15) -0.0111(16) -0.0044(17)
C123 0.041(2) 0.042(2) 0.037(2) -0.0018(16) -0.0153(18) -0.0165(18)
C124 0.033(2) 0.043(2) 0.044(2) -0.0045(17) -0.0175(18) -0.0058(17)
C125 0.061(3) 0.042(2) 0.054(3) 0.001(2) -0.014(2) -0.010(2)
C126 0.066(3) 0.041(2) 0.049(3) -0.0087(19) -0.019(2) 0.001(2)

loop_
_atom_type_symbol
_atom_type_description
_atom_type_scat_dispersion_real
_atom_type_scat_dispersion_imag
_atom_type_scat_source
C C 0.0181 0.0091 'International Tables Vol C Tables 4.2.6.8 and 6.1.1.4'
H H 0.0000 0.0000 'International Tables Vol C Tables 4.2.6.8 and 6.1.1.4'
S S 0.3331 0.5567 'International Tables Vol C Tables 4.2.6.8 and 6.1.1.4'
Co Co -2.3653 3.6143 'International Tables Vol C Tables 4.2.6.8 and 6.1.1.4'

loop_
_geom_angle_atom_site_label_1
_geom_angle_atom_site_label_2
_geom_angle_atom_site_label_3
_geom_angle
C3 Co1 C2 40.22(11)
C3 Co1 C4 40.02(11)
C2 Co1 C4 67.08(11)
C3 Co1 C5 67.15(11)
C2 Co1 C5 67.00(11)
C4 Co1 C5 39.68(11)
C3 Co1 C1 67.16(11)
C2 Co1 C1 39.74(11)
C4 Co1 C1 66.82(11)
C5 Co1 C1 39.92(11)
C3 Co1 S3 143.09(9)
C2 Co1 S3 171.27(9)
C4 Co1 S3 111.02(9)
C5 Co1 S3 105.84(9)
C1 Co1 S3 131.53(9)
C3 Co1 S1 111.75(9)
C2 Co1 S1 101.76(8)
C4 Co1 S1 147.49(9)
C5 Co1 S1 164.54(9)
C1 Co1 S1 124.74(8)
S3 Co1 S1 84.24(4)
S2 S1 Co1 92.38(4)
S3 S2 S1 90.29(5)
S2 S3 Co1 93.02(5)
C2 C1 C5 107.7(3)
C2 C1 C9 124.1(3)
C5 C1 C9 124.4(3)
C2 C1 Co1 69.21(16)
C5 C1 Co1 69.95(16)
C9 C1 Co1 143.7(2)
C1 C2 C3 108.2(3)
C1 C2 C12 124.5(3)
C3 C2 C12 123.9(3)
C1 C2 Co1 71.05(17)
C3 C2 Co1 69.33(17)
C12 C2 Co1 141.80(19)
C4 C3 C2 107.9(3)
C4 C3 C15 124.4(3)
C2 C3 C15 124.1(3)
C4 C3 Co1 70.75(17)
C2 C3 Co1 70.45(16)
C15 C3 Co1 141.3(2)
C3 C4 C5 108.4(3)
C3 C4 C18 124.0(3)
C5 C4 C18 124.3(3)
C3 C4 Co1 69.23(16)
C5 C4 Co1 70.80(16)
C18 C4 Co1 141.9(2)
C4 C5 C1 107.7(3)
C4 C5 C6 124.1(3)
C1 C5 C6 123.9(3)
C4 C5 Co1 69.53(16)
C1 C5 Co1 70.13(16)
C6 C5 Co1 144.4(2)
C5 C6 C20 106.2(2)
C5 C6 C101 116.1(2)
C20 C6 C101 114.9(2)
C5 C6 C7 105.8(2)
C20 C6 C7 100.7(2)
C101 C6 C7 111.6(2)
C8 C7 C22 119.1(3)
C8 C7 C6 125.3(3)
C22 C7 C6 109.1(2)
C7 C8 C25 120.1(3)
C7 C8 C9 124.8(3)
C25 C8 C9 109.1(3)
C1 C9 C61 119.6(2)
C1 C9 C10 105.3(2)
C61 C9 C10 111.6(2)
C1 C9 C8 105.3(2)
C61 C9 C8 112.9(2)
C10 C9 C8 100.1(2)
C11 C10 C26 119.4(3)
C11 C10 C9 125.3(3)
C26 C10 C9 109.6(3)
C10 C11 C29 119.7(3)
C10 C11 C12 124.1(3)
C29 C11 C12 109.5(3)
C2 C12 C71 113.7(2)
C2 C12 C13 106.0(2)
C71 C12 C13 116.7(2)
C2 C12 C11 105.6(2)
C71 C12 C11 112.9(2)
C13 C12 C11 100.4(2)
C14 C13 C30 118.7(3)
C14 C13 C12 124.7(3)
C30 C13 C12 109.4(3)
C13 C14 C33 120.2(3)
C13 C14 C15 124.6(3)
C33 C14 C15 109.6(2)
C3 C15 C81 119.0(2)
C3 C15 C14 105.7(2)
C81 C15 C14 113.1(2)
C3 C15 C16 105.6(2)
C81 C15 C16 111.5(2)
C14 C15 C16 100.0(2)
C17 C16 C34 120.4(3)
C17 C16 C15 124.3(3)
C34 C16 C15 109.2(3)
C16 C17 C37 119.4(3)
C16 C17 C18 125.1(3)
C37 C17 C18 109.4(3)
C91 C18 C4 115.0(2)
C91 C18 C17 113.8(2)
C4 C18 C17 105.4(2)
C91 C18 C19 115.3(2)
C4 C18 C19 105.4(2)
C17 C18 C19 100.4(2)
C20 C19 C38 119.8(3)
C20 C19 C18 124.6(3)
C38 C19 C18 109.1(3)
C19 C20 C21 119.5(3)
C19 C20 C6 124.9(3)
C21 C20 C6 109.4(3)
C40 C21 C20 120.8(3)
C40 C21 C22 119.6(3)
C20 C21 C22 108.9(3)
C23 C22 C7 121.3(3)
C23 C22 C21 120.5(3)
C7 C22 C21 108.7(3)
C22 C23 C24 119.1(3)
C22 C23 C42 119.8(3)
C24 C23 C42 108.3(3)
C25 C24 C23 119.0(3)
C25 C24 C44 119.8(3)
C23 C24 C44 108.5(3)
C24 C25 C8 121.2(3)
C24 C25 C26 119.9(3)
C8 C25 C26 109.2(3)
C27 C26 C10 121.6(3)
C27 C26 C25 119.8(3)
C10 C26 C25 108.5(3)
C26 C27 C28 119.2(3)
C26 C27 C45 120.7(3)
C28 C27 C45 107.9(3)
C29 C28 C47 120.7(3)
C29 C28 C27 118.3(3)
C47 C28 C27 108.1(3)
C28 C29 C11 121.6(3)
C28 C29 C30 119.3(3)
C11 C29 C30 109.2(3)
C31 C30 C29 120.5(3)
C31 C30 C13 121.2(3)
C29 C30 C13 108.7(3)
C30 C31 C32 119.7(3)
C30 C31 C48 120.2(3)
C32 C31 C48 107.6(3)
C33 C32 C31 118.6(3)
C33 C32 C50 120.0(3)
C31 C32 C50 108.5(3)
C32 C33 C14 121.3(3)
C32 C33 C34 120.4(3)
C14 C33 C34 108.7(3)
C35 C34 C16 120.6(3)
C35 C34 C33 119.9(3)
C16 C34 C33 109.3(3)
C34 C35 C36 119.2(3)
C34 C35 C51 119.5(3)
C36 C35 C51 108.8(3)
C37 C36 C35 119.4(3)
C37 C36 C53 119.8(3)
C35 C36 C53 108.2(3)
C36 C37 C17 120.9(3)
C36 C37 C38 120.3(3)
C17 C37 C38 108.7(3)
C39 C38 C19 121.2(3)
C39 C38 C37 119.8(3)
C19 C38 C37 109.2(3)
C38 C39 C40 118.6(3)
C38 C39 C54 119.6(3)
C40 C39 C54 108.5(3)
C21 C40 C39 119.9(3)
C21 C40 C41 120.0(3)
C39 C40 C41 107.9(3)
C42 C41 C55 120.2(3)
C42 C41 C40 119.8(3)
C55 C41 C40 107.8(3)
C41 C42 C43 120.0(3)
C41 C42 C23 120.3(3)
C43 C42 C23 107.8(3)
C57 C43 C44 119.9(3)
C57 C43 C42 119.9(3)
C44 C43 C42 108.0(3)
C45 C44 C43 120.0(3)
C45 C44 C24 120.3(3)
C43 C44 C24 107.5(3)
C44 C45 C46 120.2(3)
C44 C45 C27 119.5(3)
C46 C45 C27 107.8(3)
C58 C46 C45 120.0(3)
C58 C46 C47 120.3(3)
C45 C46 C47 107.8(3)
C48 C47 C28 119.9(3)
C48 C47 C46 119.7(3)
C28 C47 C46 108.3(3)
C47 C48 C49 120.3(3)
C47 C48 C31 119.5(3)
C49 C48 C31 108.5(3)
C59 C49 C48 120.3(3)
C59 C49 C50 119.8(3)
C48 C49 C50 108.1(3)
C51 C50 C49 120.6(3)
C51 C50 C32 119.4(3)
C49 C50 C32 107.3(3)
C50 C51 C35 120.8(3)
C50 C51 C52 119.8(3)
C35 C51 C52 107.4(3)
C60 C52 C53 119.9(3)
C60 C52 C51 119.8(3)
C53 C52 C51 107.9(3)
C54 C53 C52 120.4(3)
C54 C53 C36 119.8(3)
C52 C53 C36 107.6(3)
C53 C54 C39 120.6(3)
C53 C54 C55 119.8(3)
C39 C54 C55 108.0(3)
C56 C55 C41 119.9(3)
C56 C55 C54 120.4(3)
C41 C55 C54 107.7(3)
C55 C56 C57 120.7(3)
C55 C56 C60 119.6(3)
C57 C56 C60 107.6(3)
C43 C57 C58 120.3(3)
C43 C57 C56 119.3(3)
C58 C57 C56 108.7(3)
C46 C58 C57 119.6(3)
C46 C58 C59 119.3(3)
C57 C58 C59 108.3(3)
C49 C59 C58 120.1(3)
C49 C59 C60 119.7(3)
C58 C59 C60 107.8(3)
C52 C60 C59 120.3(3)
C52 C60 C56 119.9(3)
C59 C60 C56 107.6(3)
C66 C61 C62 117.6(3)
C66 C61 C9 123.5(3)
C62 C61 C9 118.9(3)
C63 C62 C61 121.6(3)
C62 C63 C64 121.3(3)
C65 C64 C63 116.6(3)
C65 C64 C67 120.8(3)
C63 C64 C67 122.6(3)
C66 C65 C64 122.3(3)
C65 C66 C61 120.6(3)
C69 C67 C64 112.3(3)
C69 C67 C68 108.5(3)
C64 C67 C68 108.4(3)
C69 C67 C70 108.3(3)
C64 C67 C70 109.9(3)
C68 C67 C70 109.4(3)
C76 C71 C72 117.9(3)
C76 C71 C12 121.8(3)
C72 C71 C12 120.2(3)
C73 C72 C71 121.3(3)
C72 C73 C74 121.6(3)
C75 C74 C73 116.9(3)
C75 C74 C77 124.6(3)
C73 C74 C77 118.5(3)
C74 C75 C76 121.7(3)
C71 C76 C75 120.5(3)
C78 C77 C80 108.5(3)
C78 C77 C79 108.7(3)
C80 C77 C79 108.7(3)
C78 C77 C74 109.3(3)
C80 C77 C74 111.9(3)
C79 C77 C74 109.6(3)
C82 C81 C86 117.5(3)
C82 C81 C15 119.3(3)
C86 C81 C15 122.9(3)
C81 C82 C83 121.2(3)
C84 C83 C82 121.8(3)
C83 C84 C85 117.1(3)
C83 C84 C87 118.8(3)
C85 C84 C87 124.1(3)
C84 C85 C86 121.3(3)
C81 C86 C85 121.1(3)
C90 C87 C88 109.7(3)
C90 C87 C84 112.5(3)
C88 C87 C84 109.6(3)
C90 C87 C89 107.7(3)
C88 C87 C89 108.6(3)
C84 C87 C89 108.7(3)
C92 C91 C96 117.6(3)
C92 C91 C18 121.5(3)
C96 C91 C18 120.8(3)
C91 C92 C93 121.0(3)
C94 C93 C92 121.8(3)
C93 C94 C95 116.9(3)
C93 C94 C97 122.8(3)
C95 C94 C97 120.2(3)
C96 C95 C94 121.6(3)
C95 C96 C91 121.0(3)
C98 C97 C94 112.9(3)
C98 C97 C99 108.2(3)
C94 C97 C99 110.5(3)
C98 C97 C100 108.2(3)
C94 C97 C100 107.9(3)
C99 C97 C100 109.1(3)
C102 C101 C106 118.4(3)
C102 C101 C6 121.6(3)
C106 C101 C6 120.0(3)
C101 C102 C103 120.6(3)
C104 C103 C102 121.5(3)
C103 C104 C105 117.4(3)
C103 C104 C107 121.4(3)
C105 C104 C107 121.2(3)
C104 C105 C106 121.3(3)
C101 C106 C105 120.7(3)
C132 C107 C136 134.4(10)
C132 C107 C135 127.6(8)
C136 C107 C135 27.5(7)
C132 C107 C110 46.3(9)
C136 C107 C110 115.0(11)
C135 C107 C110 134.2(8)
C132 C107 C130 73.3(7)
C136 C107 C130 91.3(9)
C135 C107 C130 116.1(6)
C110 C107 C130 28.0(7)
C132 C107 C104 114.9(7)
C136 C107 C104 110.7(8)
C135 C107 C104 108.6(4)
C110 C107 C104 112.4(8)
C130 C107 C104 111.4(5)
C132 C107 C133 111.8(9)
C136 C107 C133 49.4(9)
C135 C107 C133 76.4(7)
C110 C107 C133 70.9(9)
C130 C107 C133 43.6(6)
C104 C107 C133 110.8(6)
C132 C107 C109 30.7(6)
C136 C107 C109 128.5(9)
C135 C107 C109 108.0(5)
C110 C107 C109 76.9(8)
C130 C107 C109 103.4(5)
C104 C107 C109 109.0(4)
C133 C107 C109 135.8(7)
C132 C107 C131 108.7(9)
C136 C107 C131 54.5(9)
C135 C107 C131 27.3(6)
C110 C107 C131 139.2(9)
C130 C107 C131 135.4(7)
C104 C107 C131 107.6(6)
C133 C107 C131 102.1(8)
C109 C107 C131 83.1(7)
C132 C107 C134 56.7(10)
C136 C107 C134 107.4(13)
C135 C107 C134 82.9(10)
C110 C107 C134 101.8(12)
C130 C107 C134 125.3(11)
C104 C107 C134 108.8(9)
C133 C107 C134 139.4(11)
C109 C107 C134 27.1(9)
C131 C107 C134 56.7(11)
C116 C111 C112 116.5(5)
C116 C111 C117 121.9(5)
C112 C111 C117 121.6(4)
C113 C112 C111 121.1(4)
C114 C113 C112 121.3(5)
C113 C114 C115 117.8(5)
C113 C114 C118 122.1(4)
C115 C114 C118 120.1(4)
C116 C115 C114 120.9(5)
C115 C116 C111 122.4(5)
C120 C119 C124 117.5(3)
C120 C119 C125 121.4(3)
C124 C119 C125 121.1(3)
C119 C120 C121 121.0(3)
C122 C121 C120 121.4(3)
C121 C122 C123 117.8(3)
C121 C122 C126 121.4(4)
C123 C122 C126 120.8(3)
C124 C123 C122 121.1(3)
C123 C124 C119 121.2(3)

loop_
_geom_bond_atom_site_label_1
_geom_bond_atom_site_label_2
_geom_bond_distance
Co1 C3 2.061(3)
Co1 C2 2.076(3)
Co1 C4 2.081(3)
Co1 C5 2.098(3)
Co1 C1 2.100(3)
Co1 S3 2.1232(11)
Co1 S1 2.1384(9)
S1 S2 2.0193(13)
S2 S3 2.0125(12)
C1 C2 1.420(4)
C1 C5 1.433(4)
C1 C9 1.519(4)
C2 C3 1.423(4)
C2 C12 1.522(4)
C3 C4 1.418(4)
C3 C15 1.515(4)
C4 C5 1.418(4)
C4 C18 1.524(4)
C5 C6 1.517(4)
C6 C20 1.538(4)
C6 C101 1.542(4)
C6 C7 1.549(4)
C7 C8 1.356(4)
C7 C22 1.445(4)
C8 C25 1.435(4)
C8 C9 1.553(4)
C9 C61 1.536(4)
C9 C10 1.550(4)
C10 C11 1.368(4)
C10 C26 1.436(4)
C11 C29 1.430(4)
C11 C12 1.548(4)
C12 C71 1.534(4)
C12 C13 1.541(4)
C13 C14 1.367(4)
C13 C30 1.446(4)
C14 C33 1.438(4)
C14 C15 1.546(4)
C15 C81 1.531(4)
C15 C16 1.554(4)
C16 C17 1.361(4)
C16 C34 1.431(4)
C17 C37 1.441(4)
C17 C18 1.545(4)
C18 C91 1.524(4)
C18 C19 1.551(4)
C19 C20 1.369(4)
C19 C38 1.439(4)
C20 C21 1.441(4)
C21 C40 1.398(4)
C21 C22 1.449(4)
C22 C23 1.392(4)
C23 C24 1.425(4)
C23 C42 1.450(4)
C24 C25 1.394(4)
C24 C44 1.454(4)
C25 C26 1.452(4)
C26 C27 1.381(4)
C27 C28 1.446(4)
C27 C45 1.453(4)
C28 C29 1.396(4)
C28 C47 1.439(4)
C29 C30 1.441(4)
C30 C31 1.384(4)
C31 C32 1.435(4)
C31 C48 1.454(4)
C32 C33 1.384(4)
C32 C50 1.460(4)
C33 C34 1.441(4)
C34 C35 1.396(4)
C35 C36 1.430(4)
C35 C51 1.450(4)
C36 C37 1.388(4)
C36 C53 1.457(4)
C37 C38 1.445(4)
C38 C39 1.402(4)
C39 C40 1.427(4)
C39 C54 1.444(4)
C40 C41 1.460(4)
C41 C42 1.389(4)
C41 C55 1.443(4)
C42 C43 1.447(4)
C43 C57 1.404(4)
C43 C44 1.445(4)
C44 C45 1.383(4)
C45 C46 1.448(4)
C46 C58 1.403(4)
C46 C47 1.450(4)
C47 C48 1.394(4)
C48 C49 1.436(4)
C49 C59 1.397(4)
C49 C50 1.448(4)
C50 C51 1.380(4)
C51 C52 1.459(4)
C52 C60 1.387(4)
C52 C53 1.454(5)
C53 C54 1.382(4)
C54 C55 1.451(4)
C55 C56 1.388(4)
C56 C57 1.444(4)
C56 C60 1.461(4)
C57 C58 1.431(4)
C58 C59 1.450(4)
C59 C60 1.452(4)
C61 C66 1.390(4)
C61 C62 1.391(4)
C62 C63 1.383(4)
C63 C64 1.396(4)
C64 C65 1.393(4)
C64 C67 1.533(4)
C65 C66 1.385(4)
C67 C69 1.526(4)
C67 C68 1.538(5)
C67 C70 1.547(4)
C71 C76 1.382(4)
C71 C72 1.387(4)
C72 C73 1.381(4)
C73 C74 1.390(5)
C74 C75 1.388(5)
C74 C77 1.538(4)
C75 C76 1.400(4)
C77 C78 1.529(5)
C77 C80 1.530(5)
C77 C79 1.532(5)
C81 C82 1.380(4)
C81 C86 1.384(4)
C82 C83 1.391(4)
C83 C84 1.374(4)
C84 C85 1.388(4)
C84 C87 1.532(4)
C85 C86 1.394(4)
C87 C90 1.531(4)
C87 C88 1.531(5)
C87 C89 1.544(5)
C91 C92 1.385(4)
C91 C96 1.391(4)
C92 C93 1.389(4)
C93 C94 1.381(4)
C94 C95 1.395(4)
C94 C97 1.533(4)
C95 C96 1.382(4)
C97 C98 1.520(4)
C97 C99 1.539(5)
C97 C100 1.542(4)
C101 C102 1.380(4)
C101 C106 1.385(4)
C102 C103 1.403(5)
C103 C104 1.379(5)
C104 C105 1.393(5)
C104 C107 1.539(5)
C105 C106 1.394(5)
C107 C132 1.367(14)
C107 C136 1.445(18)
C107 C135 1.460(8)
C107 C110 1.469(18)
C107 C130 1.524(10)
C107 C133 1.588(14)
C107 C109 1.591(9)
C107 C131 1.614(15)
C107 C134 1.68(2)
C111 C116 1.379(6)
C111 C112 1.398(6)
C111 C117 1.503(7)
C112 C113 1.384(7)
C113 C114 1.376(6)
C114 C115 1.383(6)
C114 C118 1.508(6)
C115 C116 1.372(6)
C119 C120 1.392(5)
C119 C124 1.393(5)
C119 C125 1.492(5)
C120 C121 1.393(5)
C121 C122 1.378(5)
C122 C123 1.393(5)
C122 C126 1.501(5)
C123 C124 1.388(5)

loop_
_geom_torsion_atom_site_label_1
_geom_torsion_atom_site_label_2
_geom_torsion_atom_site_label_3
_geom_torsion_atom_site_label_4
_geom_torsion
C3 Co1 S1 S2 143.64(10)
C2 Co1 S1 S2 -175.53(9)
C4 Co1 S1 S2 118.88(16)
C5 Co1 S1 S2 -133.6(3)
C1 Co1 S1 S2 -139.77(11)
S3 Co1 S1 S2 -1.95(5)
Co1 S1 S2 S3 2.05(6)
S1 S2 S3 Co1 -2.06(6)
C3 Co1 S3 S2 -117.11(14)
C2 Co1 S3 S2 135.8(5)
C4 Co1 S3 S2 -148.41(10)
C5 Co1 S3 S2 170.01(9)
C1 Co1 S3 S2 134.47(11)
S1 Co1 S3 S2 1.96(5)
C3 Co1 C1 C2 37.86(16)
C4 Co1 C1 C2 81.51(18)
C5 Co1 C1 C2 119.0(2)
S3 Co1 C1 C2 179.68(13)
S1 Co1 C1 C2 -63.51(18)
C3 Co1 C1 C5 -81.18(18)
C2 Co1 C1 C5 -119.0(2)
C4 Co1 C1 C5 -37.53(17)
S3 Co1 C1 C5 60.64(19)
S1 Co1 C1 C5 177.45(14)
C3 Co1 C1 C9 157.6(4)
C2 Co1 C1 C9 119.7(4)
C4 Co1 C1 C9 -158.8(4)
C5 Co1 C1 C9 -121.2(4)
S3 Co1 C1 C9 -60.6(4)
S1 Co1 C1 C9 56.2(4)
C5 C1 C2 C3 0.0(3)
C9 C1 C2 C3 158.8(3)
Co1 C1 C2 C3 -59.62(19)
C5 C1 C2 C12 -159.9(2)
C9 C1 C2 C12 -1.1(4)
Co1 C1 C2 C12 140.6(3)
C5 C1 C2 Co1 59.57(19)
C9 C1 C2 Co1 -141.6(3)
C3 Co1 C2 C1 -118.8(2)
C4 Co1 C2 C1 -80.80(17)
C5 Co1 C2 C1 -37.55(16)
S3 Co1 C2 C1 -1.6(6)
S1 Co1 C2 C1 131.30(15)
C4 Co1 C2 C3 38.04(16)
C5 Co1 C2 C3 81.29(17)
C1 Co1 C2 C3 118.8(2)
S3 Co1 C2 C3 117.2(5)
S1 Co1 C2 C3 -109.87(15)
C3 Co1 C2 C12 119.0(4)
C4 Co1 C2 C12 157.0(4)
C5 Co1 C2 C12 -159.7(4)
C1 Co1 C2 C12 -122.1(4)
S3 Co1 C2 C12 -123.7(5)
S1 Co1 C2 C12 9.1(4)
C1 C2 C3 C4 -0.4(3)
C12 C2 C3 C4 159.5(3)
Co1 C2 C3 C4 -61.1(2)
C1 C2 C3 C15 -159.8(2)
C12 C2 C3 C15 0.1(4)
Co1 C2 C3 C15 139.4(3)
C1 C2 C3 Co1 60.70(19)
C12 C2 C3 Co1 -139.3(3)
C2 Co1 C3 C4 118.1(2)
C5 Co1 C3 C4 37.16(16)
C1 Co1 C3 C4 80.64(18)
S3 Co1 C3 C4 -48.9(2)
S1 Co1 C3 C4 -159.51(14)
C4 Co1 C3 C2 -118.1(2)
C5 Co1 C3 C2 -80.90(18)
C1 Co1 C3 C2 -37.42(16)
S3 Co1 C3 C2 -167.01(14)
S1 Co1 C3 C2 82.43(16)
C2 Co1 C3 C15 -120.6(4)
C4 Co1 C3 C15 121.3(4)
C5 Co1 C3 C15 158.5(4)
C1 Co1 C3 C15 -158.0(4)
S3 Co1 C3 C15 72.4(4)
S1 Co1 C3 C15 -38.2(4)
C2 C3 C4 C5 0.7(3)
C15 C3 C4 C5 160.1(3)
Co1 C3 C4 C5 -60.2(2)
C2 C3 C4 C18 -159.6(3)
C15 C3 C4 C18 -0.3(4)
Co1 C3 C4 C18 139.4(3)
C2 C3 C4 Co1 60.94(19)
C15 C3 C4 Co1 -139.7(3)
C2 Co1 C4 C3 -38.22(17)
C5 Co1 C4 C3 -119.3(2)
C1 Co1 C4 C3 -81.56(18)
S3 Co1 C4 C3 150.98(15)
S1 Co1 C4 C3 37.2(2)
C3 Co1 C4 C5 119.3(2)
C2 Co1 C4 C5 81.10(18)
C1 Co1 C4 C5 37.75(17)
S3 Co1 C4 C5 -89.71(17)
S1 Co1 C4 C5 156.54(15)
C3 Co1 C4 C18 -119.1(4)
C2 Co1 C4 C18 -157.3(4)
C5 Co1 C4 C18 121.6(4)
C1 Co1 C4 C18 159.4(4)
S3 Co1 C4 C18 31.9(4)
S1 Co1 C4 C18 -81.9(4)
C3 C4 C5 C1 -0.8(3)
C18 C4 C5 C1 159.5(3)
Co1 C4 C5 C1 -59.99(19)
C3 C4 C5 C6 -158.1(3)
C18 C4 C5 C6 2.2(4)
Co1 C4 C5 C6 142.6(3)
C3 C4 C5 Co1 59.23(19)
C18 C4 C5 Co1 -140.5(3)
C2 C1 C5 C4 0.5(3)
C9 C1 C5 C4 -158.2(3)
Co1 C1 C5 C4 59.61(19)
C2 C1 C5 C6 157.9(3)
C9 C1 C5 C6 -0.8(4)
Co1 C1 C5 C6 -143.0(3)
C2 C1 C5 Co1 -59.11(19)
C9 C1 C5 Co1 142.2(3)
C3 Co1 C5 C4 -37.48(17)
C2 Co1 C5 C4 -81.32(18)
C1 Co1 C5 C4 -118.7(2)
S3 Co1 C5 C4 104.00(16)
S1 Co1 C5 C4 -126.6(3)
C3 Co1 C5 C1 81.22(18)
C2 Co1 C5 C1 37.38(17)
C4 Co1 C5 C1 118.7(2)
S3 Co1 C5 C1 -137.30(15)
S1 Co1 C5 C1 -7.9(4)
C3 Co1 C5 C6 -157.9(4)
C2 Co1 C5 C6 158.3(4)
C4 Co1 C5 C6 -120.4(4)
C1 Co1 C5 C6 120.9(4)
S3 Co1 C5 C6 -16.4(4)
S1 Co1 C5 C6 113.0(4)
C4 C5 C6 C20 23.4(4)
C1 C5 C6 C20 -130.4(3)
Co1 C5 C6 C20 126.0(3)
C4 C5 C6 C101 -105.7(3)
C1 C5 C6 C101 100.5(3)
Co1 C5 C6 C101 -3.1(5)
C4 C5 C6 C7 129.9(3)
C1 C5 C6 C7 -23.9(4)
Co1 C5 C6 C7 -127.5(3)
C5 C6 C7 C8 24.1(4)
C20 C6 C7 C8 134.6(3)
C101 C6 C7 C8 -103.1(3)
C5 C6 C7 C22 -127.1(3)
C20 C6 C7 C22 -16.6(3)
C101 C6 C7 C22 105.8(3)
C22 C7 C8 C25 -0.1(4)
C6 C7 C8 C25 -148.6(3)
C22 C7 C8 C9 149.6(3)
C6 C7 C8 C9 1.0(5)
C2 C1 C9 C61 101.7(3)
C5 C1 C9 C61 -102.9(3)
Co1 C1 C9 C61 0.4(5)
C2 C1 C9 C10 -24.7(3)
C5 C1 C9 C10 130.7(3)
Co1 C1 C9 C10 -126.0(3)
C2 C1 C9 C8 -130.0(3)
C5 C1 C9 C8 25.3(4)
Co1 C1 C9 C8 128.6(3)
C7 C8 C9 C1 -25.7(4)
C25 C8 C9 C1 126.8(3)
C7 C8 C9 C61 106.5(3)
C25 C8 C9 C61 -101.1(3)
C7 C8 C9 C10 -134.8(3)
C25 C8 C9 C10 17.7(3)
C1 C9 C10 C11 26.1(4)
C61 C9 C10 C11 -105.1(3)
C8 C9 C10 C11 135.2(3)
C1 C9 C10 C26 -126.9(2)
C61 C9 C10 C26 101.9(3)
C8 C9 C10 C26 -17.8(3)
C26 C10 C11 C29 1.0(4)
C9 C10 C11 C29 -149.6(3)
C26 C10 C11 C12 149.3(3)
C9 C10 C11 C12 -1.3(5)
C1 C2 C12 C71 -98.5(3)
C3 C2 C12 C71 104.7(3)
Co1 C2 C12 C71 5.2(5)
C1 C2 C12 C13 131.8(3)
C3 C2 C12 C13 -24.9(3)
Co1 C2 C12 C13 -124.5(3)
C1 C2 C12 C11 25.8(3)
C3 C2 C12 C11 -130.9(3)
Co1 C2 C12 C11 129.5(3)
C10 C11 C12 C2 -24.7(4)
C29 C11 C12 C2 126.3(3)
C10 C11 C12 C71 100.2(3)
C29 C11 C12 C71 -108.8(3)
C10 C11 C12 C13 -134.8(3)
C29 C11 C12 C13 16.2(3)
C2 C12 C13 C14 23.9(4)
C71 C12 C13 C14 -104.0(3)
C11 C12 C13 C14 133.6(3)
C2 C12 C13 C30 -125.6(2)
C71 C12 C13 C30 106.6(3)
C11 C12 C13 C30 -15.9(3)
C30 C13 C14 C33 -1.6(4)
C12 C13 C14 C33 -148.5(3)
C30 C13 C14 C15 149.1(3)
C12 C13 C14 C15 2.2(4)
C4 C3 C15 C81 100.9(3)
C2 C3 C15 C81 -103.0(3)
Co1 C3 C15 C81 -1.5(5)
C4 C3 C15 C14 -130.7(3)
C2 C3 C15 C14 25.4(3)
Co1 C3 C15 C14 127.0(3)
C4 C3 C15 C16 -25.2(4)
C2 C3 C15 C16 130.9(3)
Co1 C3 C15 C16 -127.6(3)
C13 C14 C15 C3 -26.9(4)
C33 C14 C15 C3 126.5(2)
C13 C14 C15 C81 105.0(3)
C33 C14 C15 C81 -101.6(3)
C13 C14 C15 C16 -136.4(3)
C33 C14 C15 C16 17.0(3)
C3 C15 C16 C17 25.5(4)
C81 C15 C16 C17 -105.0(3)
C14 C15 C16 C17 135.1(3)
C3 C15 C16 C34 -126.8(2)
C81 C15 C16 C34 102.6(3)
C14 C15 C16 C34 -17.2(3)
C34 C16 C17 C37 -0.2(4)
C15 C16 C17 C37 -149.6(3)
C34 C16 C17 C18 149.5(3)
C15 C16 C17 C18 0.0(5)
C3 C4 C18 C91 -100.5(3)
C5 C4 C18 C91 102.1(3)
Co1 C4 C18 C91 -0.9(5)
C3 C4 C18 C17 25.6(4)
C5 C4 C18 C17 -131.7(3)
Co1 C4 C18 C17 125.2(3)
C3 C4 C18 C19 131.3(3)
C5 C4 C18 C19 -26.0(4)
Co1 C4 C18 C19 -129.1(3)
C16 C17 C18 C91 101.2(3)
C37 C17 C18 C91 -106.6(3)
C16 C17 C18 C4 -25.6(4)
C37 C17 C18 C4 126.6(2)
C16 C17 C18 C19 -134.9(3)
C37 C17 C18 C19 17.3(3)
C91 C18 C19 C20 -103.0(3)
C4 C18 C19 C20 25.0(4)
C17 C18 C19 C20 134.3(3)
C91 C18 C19 C38 105.8(3)
C4 C18 C19 C38 -126.3(3)
C17 C18 C19 C38 -17.0(3)
C38 C19 C20 C21 -0.7(4)
C18 C19 C20 C21 -149.1(3)
C38 C19 C20 C6 148.7(3)
C18 C19 C20 C6 0.2(5)
C5 C6 C20 C19 -24.7(4)
C101 C6 C20 C19 105.1(3)
C7 C6 C20 C19 -134.8(3)
C5 C6 C20 C21 127.2(3)
C101 C6 C20 C21 -102.9(3)
C7 C6 C20 C21 17.1(3)
C19 C20 C21 C40 -2.6(4)
C6 C20 C21 C40 -156.3(3)
C19 C20 C21 C22 141.7(3)
C6 C20 C21 C22 -11.9(3)
C8 C7 C22 C23 3.7(5)
C6 C7 C22 C23 156.9(3)
C8 C7 C22 C21 -142.6(3)
C6 C7 C22 C21 10.6(3)
C40 C21 C22 C23 -1.0(4)
C20 C21 C22 C23 -145.8(3)
C40 C21 C22 C7 145.6(3)
C20 C21 C22 C7 0.8(4)
C7 C22 C23 C24 -3.6(5)
C21 C22 C23 C24 138.8(3)
C7 C22 C23 C42 -140.7(3)
C21 C22 C23 C42 1.7(4)
C22 C23 C24 C25 -0.1(5)
C42 C23 C24 C25 141.4(3)
C22 C23 C24 C44 -141.7(3)
C42 C23 C24 C44 -0.2(3)
C23 C24 C25 C8 3.7(5)
C44 C24 C25 C8 141.0(3)
C23 C24 C25 C26 -138.5(3)
C44 C24 C25 C26 -1.2(4)
C7 C8 C25 C24 -3.7(5)
C9 C8 C25 C24 -157.6(3)
C7 C8 C25 C26 142.1(3)
C9 C8 C25 C26 -11.9(3)
C11 C10 C26 C27 2.4(4)
C9 C10 C26 C27 157.2(3)
C11 C10 C26 C25 -142.9(3)
C9 C10 C26 C25 11.9(3)
C24 C25 C26 C27 0.2(4)
C8 C25 C26 C27 -146.0(3)
C24 C25 C26 C10 146.3(3)
C8 C25 C26 C10 0.0(3)
C10 C26 C27 C28 -2.9(4)
C25 C26 C27 C28 138.7(3)
C10 C26 C27 C45 -140.8(3)
C25 C26 C27 C45 0.7(4)
C26 C27 C28 C29 -0.1(4)
C45 C27 C28 C29 142.7(3)
C26 C27 C28 C47 -142.0(3)
C45 C27 C28 C47 0.8(3)
C47 C28 C29 C11 140.5(3)
C27 C28 C29 C11 3.5(4)
C47 C28 C29 C30 -1.4(4)
C27 C28 C29 C30 -138.4(3)
C10 C11 C29 C28 -4.0(4)
C12 C11 C29 C28 -156.5(3)
C10 C11 C29 C30 141.3(3)
C12 C11 C29 C30 -11.2(3)
C28 C29 C30 C31 0.3(4)
C11 C29 C30 C31 -145.9(3)
C28 C29 C30 C13 146.7(3)
C11 C29 C30 C13 0.5(3)
C14 C13 C30 C31 4.9(4)
C12 C13 C30 C31 156.5(3)
C14 C13 C30 C29 -141.2(3)
C12 C13 C30 C29 10.4(3)
C29 C30 C31 C32 138.4(3)
C13 C30 C31 C32 -3.8(4)
C29 C30 C31 C48 1.1(4)
C13 C30 C31 C48 -141.1(3)
C30 C31 C32 C33 -0.5(4)
C48 C31 C32 C33 141.5(3)
C30 C31 C32 C50 -142.0(3)
C48 C31 C32 C50 0.0(3)
C31 C32 C33 C14 3.8(4)
C50 C32 C33 C14 140.8(3)
C31 C32 C33 C34 -138.5(3)
C50 C32 C33 C34 -1.6(4)
C13 C14 C33 C32 -2.7(4)
C15 C14 C33 C32 -157.5(3)
C13 C14 C33 C34 143.5(3)
C15 C14 C33 C34 -11.3(3)
C17 C16 C34 C35 3.4(4)
C15 C16 C34 C35 157.0(3)
C17 C16 C34 C33 -141.8(3)
C15 C16 C34 C33 11.8(3)
C32 C33 C34 C35 0.7(4)
C14 C33 C34 C35 -145.9(3)
C32 C33 C34 C16 146.2(3)
C14 C33 C34 C16 -0.4(3)
C16 C34 C35 C36 -3.4(4)
C33 C34 C35 C36 138.2(3)
C16 C34 C35 C51 -141.2(3)
C33 C34 C35 C51 0.4(4)
C34 C35 C36 C37 0.1(4)
C51 C35 C36 C37 142.0(3)
C34 C35 C36 C53 -141.8(3)
C51 C35 C36 C53 0.1(3)
C35 C36 C37 C17 3.1(4)
C53 C36 C37 C17 140.6(3)
C35 C36 C37 C38 -138.3(3)
C53 C36 C37 C38 -0.8(4)
C16 C17 C37 C36 -3.1(4)
C18 C17 C37 C36 -157.1(3)
C16 C17 C37 C38 142.2(3)
C18 C17 C37 C38 -11.8(3)
C20 C19 C38 C39 4.0(5)
C18 C19 C38 C39 156.9(3)
C20 C19 C38 C37 -141.7(3)
C18 C19 C38 C37 11.2(3)
C36 C37 C38 C39 -0.4(4)
C17 C37 C38 C39 -145.9(3)
C36 C37 C38 C19 145.9(3)
C17 C37 C38 C19 0.4(3)
C19 C38 C39 C40 -4.0(5)
C37 C38 C39 C40 138.2(3)
C19 C38 C39 C54 -140.5(3)
C37 C38 C39 C54 1.6(4)
C20 C21 C40 C39 2.6(5)
C22 C21 C40 C39 -138.0(3)
C20 C21 C40 C41 140.4(3)
C22 C21 C40 C41 -0.2(4)
C38 C39 C40 C21 0.7(4)
C54 C39 C40 C21 141.6(3)
C38 C39 C40 C41 -141.7(3)
C54 C39 C40 C41 -0.7(3)
C21 C40 C41 C42 0.6(4)
C39 C40 C41 C42 142.9(3)
C21 C40 C41 C55 -141.8(3)
C39 C40 C41 C55 0.5(3)
C55 C41 C42 C43 -0.3(4)
C40 C41 C42 C43 -138.2(3)
C55 C41 C42 C23 137.9(3)
C40 C41 C42 C23 0.1(4)
C22 C23 C42 C41 -1.3(4)
C24 C23 C42 C41 -142.5(3)
C22 C23 C42 C43 141.5(3)
C24 C23 C42 C43 0.3(3)
C41 C42 C43 C57 0.4(4)
C23 C42 C43 C57 -142.5(3)
C41 C42 C43 C44 142.7(3)
C23 C42 C43 C44 -0.2(3)
C57 C43 C44 C45 -0.1(4)
C42 C43 C44 C45 -142.5(3)
C57 C43 C44 C24 142.4(3)
C42 C43 C44 C24 0.1(3)
C25 C24 C44 C45 1.2(5)
C23 C24 C44 C45 142.5(3)
C25 C24 C44 C43 -141.2(3)
C23 C24 C44 C43 0.1(3)
C43 C44 C45 C46 0.2(4)
C24 C44 C45 C46 -137.6(3)
C43 C44 C45 C27 137.5(3)
C24 C44 C45 C27 -0.2(4)
C26 C27 C45 C44 -0.7(4)
C28 C27 C45 C44 -142.8(3)
C26 C27 C45 C46 141.3(3)
C28 C27 C45 C46 -0.8(3)
C44 C45 C46 C58 -0.6(4)
C27 C45 C46 C58 -142.4(3)
C44 C45 C46 C47 142.2(3)
C27 C45 C46 C47 0.5(3)
C29 C28 C47 C48 1.1(5)
C27 C28 C47 C48 141.9(3)
C29 C28 C47 C46 -141.3(3)
C27 C28 C47 C46 -0.5(3)
C58 C46 C47 C48 0.3(4)
C45 C46 C47 C48 -142.5(3)
C58 C46 C47 C28 142.7(3)
C45 C46 C47 C28 0.0(3)
C28 C47 C48 C49 -138.5(3)
C46 C47 C48 C49 -0.3(4)
C28 C47 C48 C31 0.3(4)
C46 C47 C48 C31 138.5(3)
C30 C31 C48 C47 -1.4(5)
C32 C31 C48 C47 -143.3(3)
C30 C31 C48 C49 141.7(3)
C32 C31 C48 C49 -0.1(3)
C47 C48 C49 C59 0.1(4)
C31 C48 C49 C59 -142.6(3)
C47 C48 C49 C50 142.9(3)
C31 C48 C49 C50 0.2(3)
C59 C49 C50 C51 1.4(4)
C48 C49 C50 C51 -141.7(3)
C59 C49 C50 C32 142.9(3)
C48 C49 C50 C32 -0.1(3)
C33 C32 C50 C51 1.3(5)
C31 C32 C50 C51 142.1(3)
C33 C32 C50 C49 -140.8(3)
C31 C32 C50 C49 0.1(3)
C49 C50 C51 C35 136.8(3)
C32 C50 C51 C35 -0.2(5)
C49 C50 C51 C52 -1.1(4)
C32 C50 C51 C52 -138.1(3)
C34 C35 C51 C50 -0.7(5)
C36 C35 C51 C50 -142.4(3)
C34 C35 C51 C52 141.8(3)
C36 C35 C51 C52 0.1(3)
C50 C51 C52 C60 0.5(4)
C35 C51 C52 C60 -142.4(3)
C50 C51 C52 C53 142.6(3)
C35 C51 C52 C53 -0.3(3)
C60 C52 C53 C54 0.1(4)
C51 C52 C53 C54 -142.0(3)
C60 C52 C53 C36 142.4(3)
C51 C52 C53 C36 0.3(3)
C37 C36 C53 C54 0.6(5)
C35 C36 C53 C54 142.3(3)
C37 C36 C53 C52 -142.0(3)
C35 C36 C53 C52 -0.2(3)
C52 C53 C54 C39 138.5(3)
C36 C53 C54 C39 0.7(5)
C52 C53 C54 C55 -0.2(4)
C36 C53 C54 C55 -138.0(3)
C38 C39 C54 C53 -1.8(5)
C40 C39 C54 C53 -142.3(3)
C38 C39 C54 C55 141.2(3)
C40 C39 C54 C55 0.7(3)
C42 C41 C55 C56 0.5(4)
C40 C41 C55 C56 142.7(3)
C42 C41 C55 C54 -142.3(3)
C40 C41 C55 C54 0.0(3)
C53 C54 C55 C56 0.4(4)
C39 C54 C55 C56 -142.9(3)
C53 C54 C55 C41 142.9(3)
C39 C54 C55 C41 -0.4(3)
C41 C55 C56 C57 -0.7(4)
C54 C55 C56 C57 137.4(3)
C41 C55 C56 C60 -138.5(3)
C54 C55 C56 C60 -0.5(4)
C44 C43 C57 C58 0.5(4)
C42 C43 C57 C58 138.4(3)
C44 C43 C57 C56 -138.5(3)
C42 C43 C57 C56 -0.6(4)
C55 C56 C57 C43 0.7(4)
C60 C56 C57 C43 143.0(3)
C55 C56 C57 C58 -142.5(3)
C60 C56 C57 C58 -0.2(3)
C45 C46 C58 C57 1.0(4)
C47 C46 C58 C57 -137.3(3)
C45 C46 C58 C59 138.2(3)
C47 C46 C58 C59 -0.1(4)
C43 C57 C58 C46 -0.9(4)
C56 C57 C58 C46 141.8(3)
C43 C57 C58 C59 -142.3(3)
C56 C57 C58 C59 0.5(3)
C48 C49 C59 C58 0.1(4)
C50 C49 C59 C58 -138.5(3)
C48 C49 C59 C60 137.6(3)
C50 C49 C59 C60 -1.0(4)
C46 C58 C59 C49 -0.1(4)
C57 C58 C59 C49 141.4(3)
C46 C58 C59 C60 -142.0(3)
C57 C58 C59 C60 -0.5(3)
C53 C52 C60 C59 -137.7(3)
C51 C52 C60 C59 -0.1(4)
C53 C52 C60 C56 -0.1(4)
C51 C52 C60 C56 137.4(3)
C49 C59 C60 C52 0.4(4)
C58 C59 C60 C52 142.5(3)
C49 C59 C60 C56 -141.8(3)
C58 C59 C60 C56 0.4(3)
C55 C56 C60 C52 0.3(4)
C57 C56 C60 C52 -142.4(3)
C55 C56 C60 C59 142.7(3)
C57 C56 C60 C59 -0.1(3)
C1 C9 C61 C66 -4.1(5)
C10 C9 C61 C66 119.4(3)
C8 C9 C61 C66 -128.8(3)
C1 C9 C61 C62 176.4(3)
C10 C9 C61 C62 -60.2(4)
C8 C9 C61 C62 51.7(4)
C66 C61 C62 C63 0.8(5)
C9 C61 C62 C63 -179.7(3)
C61 C62 C63 C64 1.9(5)
C62 C63 C64 C65 -3.0(5)
C62 C63 C64 C67 176.1(3)
C63 C64 C65 C66 1.7(5)
C67 C64 C65 C66 -177.5(3)
C64 C65 C66 C61 0.9(5)
C62 C61 C66 C65 -2.1(5)
C9 C61 C66 C65 178.4(3)
C65 C64 C67 C69 -177.5(3)
C63 C64 C67 C69 3.3(5)
C65 C64 C67 C68 62.6(4)
C63 C64 C67 C68 -116.6(3)
C65 C64 C67 C70 -57.0(4)
C63 C64 C67 C70 123.9(3)
C2 C12 C71 C76 -90.8(4)
C13 C12 C71 C76 33.3(4)
C11 C12 C71 C76 148.9(3)
C2 C12 C71 C72 86.5(3)
C13 C12 C71 C72 -149.5(3)
C11 C12 C71 C72 -33.8(4)
C76 C71 C72 C73 1.4(5)
C12 C71 C72 C73 -176.0(3)
C71 C72 C73 C74 -1.0(5)
C72 C73 C74 C75 0.2(5)
C72 C73 C74 C77 -179.5(3)
C73 C74 C75 C76 0.1(5)
C77 C74 C75 C76 179.8(3)
C72 C71 C76 C75 -1.1(5)
C12 C71 C76 C75 176.3(3)
C74 C75 C76 C71 0.3(5)
C75 C74 C77 C78 120.7(4)
C73 C74 C77 C78 -59.6(4)
C75 C74 C77 C80 0.5(5)
C73 C74 C77 C80 -179.8(3)
C75 C74 C77 C79 -120.2(4)
C73 C74 C77 C79 59.5(4)
C3 C15 C81 C82 143.2(3)
C14 C15 C81 C82 18.2(4)
C16 C15 C81 C82 -93.6(3)
C3 C15 C81 C86 -42.9(4)
C14 C15 C81 C86 -167.9(3)
C16 C15 C81 C86 80.4(3)
C86 C81 C82 C83 -1.5(5)
C15 C81 C82 C83 172.8(3)
C81 C82 C83 C84 -0.5(6)
C82 C83 C84 C85 1.9(5)
C82 C83 C84 C87 -177.9(3)
C83 C84 C85 C86 -1.2(5)
C87 C84 C85 C86 178.6(3)
C82 C81 C86 C85 2.1(5)
C15 C81 C86 C85 -171.9(3)
C84 C85 C86 C81 -0.7(5)
C83 C84 C87 C90 177.9(3)
C85 C84 C87 C90 -1.9(4)
C83 C84 C87 C88 -59.8(4)
C85 C84 C87 C88 120.4(3)
C83 C84 C87 C89 58.7(4)
C85 C84 C87 C89 -121.0(3)
C4 C18 C91 C92 112.4(3)
C17 C18 C91 C92 -9.3(4)
C19 C18 C91 C92 -124.6(3)
C4 C18 C91 C96 -63.9(4)
C17 C18 C91 C96 174.4(3)
C19 C18 C91 C96 59.1(4)
C96 C91 C92 C93 3.1(4)
C18 C91 C92 C93 -173.4(3)
C91 C92 C93 C94 -0.9(5)
C92 C93 C94 C95 -1.5(5)
C92 C93 C94 C97 174.2(3)
C93 C94 C95 C96 1.7(5)
C97 C94 C95 C96 -174.1(3)
C94 C95 C96 C91 0.5(5)
C92 C91 C96 C95 -2.9(5)
C18 C91 C96 C95 173.6(3)
C93 C94 C97 C98 13.0(4)
C95 C94 C97 C98 -171.5(3)
C93 C94 C97 C99 134.3(3)
C95 C94 C97 C99 -50.1(4)
C93 C94 C97 C100 -106.5(4)
C95 C94 C97 C100 69.1(4)
C5 C6 C101 C102 130.2(3)
C20 C6 C101 C102 5.5(4)
C7 C6 C101 C102 -108.4(3)
C5 C6 C101 C106 -51.1(4)
C20 C6 C101 C106 -175.8(3)
C7 C6 C101 C106 70.3(4)
C106 C101 C102 C103 2.7(5)
C6 C101 C102 C103 -178.6(3)
C101 C102 C103 C104 -0.1(6)
C102 C103 C104 C105 -2.6(5)
C102 C103 C104 C107 176.4(3)
C103 C104 C105 C106 2.6(5)
C107 C104 C105 C106 -176.4(3)
C102 C101 C106 C105 -2.7(5)
C6 C101 C106 C105 178.6(3)
C104 C105 C106 C101 0.0(5)
C103 C104 C107 C132 74.7(9)
C105 C104 C107 C132 -106.4(8)
C103 C104 C107 C136 -104.3(10)
C105 C104 C107 C136 74.6(10)
C103 C104 C107 C135 -75.2(6)
C105 C104 C107 C135 103.7(6)
C103 C104 C107 C110 125.5(9)
C105 C104 C107 C110 -55.6(9)
C103 C104 C107 C130 155.6(5)
C105 C104 C107 C130 -25.5(6)
C103 C104 C107 C133 -157.4(7)
C105 C104 C107 C133 21.5(8)
C103 C104 C107 C109 42.2(6)
C105 C104 C107 C109 -138.9(5)
C103 C104 C107 C131 -46.5(8)
C105 C104 C107 C131 132.4(7)
C103 C104 C107 C134 13.5(11)
C105 C104 C107 C134 -167.6(11)
C116 C111 C112 C113 1.0(7)
C117 C111 C112 C113 179.2(4)
C111 C112 C113 C114 0.3(7)
C112 C113 C114 C115 -0.7(7)
C112 C113 C114 C118 -179.1(4)
C113 C114 C115 C116 -0.1(7)
C118 C114 C115 C116 178.3(4)
C114 C115 C116 C111 1.4(8)
C112 C111 C116 C115 -1.8(7)
C117 C111 C116 C115 179.9(5)
C124 C119 C120 C121 1.5(5)
C125 C119 C120 C121 -179.9(3)
C119 C120 C121 C122 -0.8(5)
C120 C121 C122 C123 -0.1(5)
C120 C121 C122 C126 179.7(3)
C121 C122 C123 C124 0.2(5)
C126 C122 C123 C124 -179.6(3)
C122 C123 C124 C119 0.5(6)
C120 C119 C124 C123 -1.3(5)
C125 C119 C124 C123 -179.9(3)
